data_7239765
loop_
_publ_author_name
'Stogniy, Marina Yu.'
'Kazheva, Olga N.'
'Chudak, Denis M.'
'Shilov, Gennady V.'
'Filippov, Oleg A.'
'Sivaev, Igor B.'
'Kravchenko, Andrey V.'
'Starodub, Vladimir A.'
'Buravov, Lev I.'
'Bregadze, Vladimir I.'
'Dyachenko, Oleg A.'

_publ_section_title
;
 Synthesis and study of C-substituted methylthio derivatives of cobalt
 bis(dicarbollide)
;
_journal_issue 5
_journal_name_full 'RSC Advances'
_journal_page_first 2887
_journal_page_last 2896
_journal_paper_doi 10.1039/C9RA08551C
_journal_volume 10
_journal_year 2020
_chemical_formula_sum 'C16 H34 B18 Co S10'
_chemical_formula_weight 800.54
_space_group_crystal_system monoclinic
_space_group_IT_number 15
_space_group_name_Hall '-C 2yc'
_space_group_name_H-M_alt 'C 1 2/c 1'
_atom_sites_solution_hydrogens geom
_audit_block_doi 10.5517/ccdc.csd.cc2412cn
_audit_creation_method SHELXL-2018/3
_audit_update_record
;
2019-11-21 deposited with the CCDC.	2019-12-26 downloaded from the CCDC.
;
_cell_angle_alpha 90
_cell_angle_beta 93.682(2)
_cell_angle_gamma 90
_cell_formula_units_Z 8
_cell_length_a 20.4048(6)
_cell_length_b 17.4839(6)
_cell_length_c 18.8696(6)
_cell_measurement_reflns_used 6494
_cell_measurement_temperature 150(2)
_cell_measurement_theta_max 31.6066
_cell_measurement_theta_min 3.0336
_cell_volume 6717.9(4)
_computing_cell_refinement
;
CrysAlisPro, Agilent Technologies,
Version 1.171.36.20 (release 27-06-2012 CrysAlis171 .NET)
(compiled Jul 11 2012,15:38:31)
;
_computing_data_collection
;
CrysAlisPro, Agilent Technologies,
Version 1.171.36.20 (release 27-06-2012 CrysAlis171 .NET)
(compiled Jul 11 2012,15:38:31)
;
_computing_data_reduction
;
CrysAlisPro, Agilent Technologies,
Version 1.171.36.20 (release 27-06-2012 CrysAlis171 .NET)
(compiled Jul 11 2012,15:38:31)
;
_computing_structure_refinement 'SHELXL-2018/3 (Sheldrick, 2018)'
_diffrn_ambient_temperature 150(2)
_diffrn_measured_fraction_theta_full 0.977
_diffrn_measured_fraction_theta_max 0.861
_diffrn_measurement_device_type 'Xcalibur, Eos'
_diffrn_measurement_method '\w scans'
_diffrn_radiation_source 'fine-focus sealed tube'
_diffrn_radiation_type MoK\a
_diffrn_radiation_wavelength 0.71073
_diffrn_reflns_av_R_equivalents 0.0249
_diffrn_reflns_av_unetI/netI 0.0405
_diffrn_reflns_Laue_measured_fraction_full 0.977
_diffrn_reflns_Laue_measured_fraction_max 0.861
_diffrn_reflns_limit_h_max 29
_diffrn_reflns_limit_h_min -27
_diffrn_reflns_limit_k_max 19
_diffrn_reflns_limit_k_min -25
_diffrn_reflns_limit_l_max 25
_diffrn_reflns_limit_l_min -26
_diffrn_reflns_number 20623
_diffrn_reflns_point_group_measured_fraction_full 0.977
_diffrn_reflns_point_group_measured_fraction_max 0.861
_diffrn_reflns_theta_full 25.242
_diffrn_reflns_theta_max 31.678
_diffrn_reflns_theta_min 3.040
_exptl_absorpt_coefficient_mu 1.150
_exptl_absorpt_correction_T_max 1.00000
_exptl_absorpt_correction_T_min 0.96326
_exptl_absorpt_correction_type multi-scan
_exptl_absorpt_process_details
;
CrysAlisPro, Agilent Technologies,
Version 1.171.36.20 (release 27-06-2012 CrysAlis171 .NET)
(compiled Jul 11 2012,15:38:31)
Empirical absorption correction using spherical harmonics,
 implemented in SCALE3 ABSPACK scaling algorithm.
;
_exptl_crystal_colour black
_exptl_crystal_density_diffrn 1.583
_exptl_crystal_description plates
_exptl_crystal_F_000 3256
_exptl_crystal_size_max 0.15
_exptl_crystal_size_mid 0.14
_exptl_crystal_size_min 0.10
_refine_diff_density_max 0.719
_refine_diff_density_min -0.366
_refine_diff_density_rms 0.078
_refine_ls_extinction_method none
_refine_ls_goodness_of_fit_ref 1.041
_refine_ls_hydrogen_treatment constr
_refine_ls_matrix_type full
_refine_ls_number_parameters 409
_refine_ls_number_reflns 9776
_refine_ls_number_restraints 0
_refine_ls_restrained_S_all 1.041
_refine_ls_R_factor_all 0.0525
_refine_ls_R_factor_gt 0.0367
_refine_ls_shift/su_max 0.001
_refine_ls_shift/su_mean 0.000
_refine_ls_structure_factor_coef Fsqd
_refine_ls_weighting_details 'w=1/[\s^2^(Fo^2^)+(0.0405P)^2^+4.3300P] where P=(Fo^2^+2Fc^2^)/3'
_refine_ls_weighting_scheme calc
_refine_ls_wR_factor_gt 0.0832
_refine_ls_wR_factor_ref 0.0924
_reflns_Friedel_coverage 0.000
_reflns_number_gt 7827
_reflns_number_total 9776
_reflns_threshold_expression 'I > 2\s(I)'
_cod_data_source_file c9ra08551c2.cif
_cod_data_source_block shelx
_cod_depositor_comments 'Adding full bibliography for 7239765.cif.'
_cod_original_sg_symbol_H-M 'C 2/c'
_cod_database_code 7239765
_shelx_shelxl_version_number 2018/3
_shelx_space_group_comment
;
The symmetry employed for this shelxl refinement is uniquely defined
by the following loop, which should always be used as a source of
symmetry information in preference to the above space-group names.
They are only intended as comments.
;

loop_
_space_group_symop_operation_xyz
'x, y, z'
'-x, y, -z+1/2'
'x+1/2, y+1/2, z'
'-x+1/2, y+1/2, -z+1/2'
'-x, -y, -z'
'x, -y, z-1/2'
'-x+1/2, -y+1/2, -z'
'x+1/2, -y+1/2, z-1/2'

loop_
_atom_site_label
_atom_site_type_symbol
_atom_site_fract_x
_atom_site_fract_y
_atom_site_fract_z
_atom_site_U_iso_or_equiv
_atom_site_adp_type
_atom_site_occupancy
_atom_site_site_symmetry_order
_atom_site_calc_flag
_atom_site_refinement_flags_posn
_atom_site_refinement_flags_adp
_atom_site_refinement_flags_occupancy
Co1 Co 0.500000 0.27588(2) 0.250000 0.01467(8) Uani 1 2 d S T P
Co2 Co 0.500000 0.68623(2) 0.250000 0.01495(8) Uani 1 2 d S T P
S1 S 0.44360(2) 0.38919(3) 0.13005(3) 0.02449(11) Uani 1 1 d . . .
S1' S 0.59978(3) 0.57444(3) 0.17804(3) 0.02683(12) Uani 1 1 d . . .
S2 S 0.36261(3) 0.01782(4) 0.10429(3) 0.03636(14) Uani 1 1 d . . .
S3 S 0.22678(3) -0.03223(4) -0.01236(3) 0.03510(14) Uani 1 1 d . . .
S4 S 0.29813(2) 0.16784(3) 0.10622(3) 0.02152(10) Uani 1 1 d . . .
S5 S 0.18633(2) 0.12573(3) 0.01018(3) 0.02396(11) Uani 1 1 d . . .
S6 S 0.22893(2) 0.33170(3) 0.13273(3) 0.02263(11) Uani 1 1 d . . .
S7 S 0.11808(2) 0.28612(3) 0.03658(3) 0.02330(11) Uani 1 1 d . . .
S8 S 0.16761(3) 0.48300(3) 0.16590(3) 0.03362(13) Uani 1 1 d . . .
S9 S 0.04331(3) 0.43006(4) 0.05647(3) 0.03571(14) Uani 1 1 d . . .
C4 C 0.35442(12) -0.06025(14) 0.04228(14) 0.0351(5) Uani 1 1 d . . .
H4A H 0.366785 -0.042063 -0.004723 0.042 Uiso 1 1 calc R U .
H4B H 0.385744 -0.101026 0.057980 0.042 Uiso 1 1 calc R U .
C5 C 0.28619(13) -0.09416(15) 0.03412(16) 0.0415(6) Uani 1 1 d . . .
H5A H 0.271137 -0.105506 0.081843 0.050 Uiso 1 1 calc R U .
H5B H 0.288150 -0.143131 0.008005 0.050 Uiso 1 1 calc R U .
C6 C 0.29681(10) 0.07474(12) 0.07351(10) 0.0226(4) Uani 1 1 d . . .
C7 C 0.24477(10) 0.05519(12) 0.02854(11) 0.0235(4) Uani 1 1 d . . .
C8 C 0.22411(9) 0.19376(12) 0.06419(10) 0.0196(4) Uani 1 1 d . . .
C9 C 0.19414(9) 0.26407(12) 0.07591(10) 0.0203(4) Uani 1 1 d . . .
C10 C 0.16631(10) 0.39813(13) 0.11820(11) 0.0252(4) Uani 1 1 d . . .
C11 C 0.11388(10) 0.37599(13) 0.07467(11) 0.0239(4) Uani 1 1 d . . .
C12 C 0.08608(12) 0.46890(14) 0.19840(14) 0.0366(5) Uani 1 1 d . . .
H12A H 0.083884 0.417125 0.219361 0.044 Uiso 1 1 calc R U .
H12B H 0.079520 0.506456 0.236558 0.044 Uiso 1 1 calc R U .
C13 C 0.03139(12) 0.47732(14) 0.14181(15) 0.0362(6) Uani 1 1 d . . .
H13A H 0.024341 0.532566 0.132703 0.043 Uiso 1 1 calc R U .
H13B H -0.009297 0.456894 0.160582 0.043 Uiso 1 1 calc R U .
C1 C 0.51050(9) 0.32413(11) 0.14952(10) 0.0172(3) Uani 1 1 d . . .
C2 C 0.56982(9) 0.34661(12) 0.20784(10) 0.0183(4) Uani 1 1 d . . .
H2 H 0.568565 0.402505 0.236720 0.022 Uiso 1 1 calc R U .
C3 C 0.46617(11) 0.44406(13) 0.05493(11) 0.0281(4) Uani 1 1 d . . .
H3A H 0.504571 0.475653 0.068684 0.042 Uiso 1 1 calc R U .
H3B H 0.429446 0.477085 0.038592 0.042 Uiso 1 1 calc R U .
H3C H 0.476814 0.409366 0.016525 0.042 Uiso 1 1 calc R U .
B4 B 0.49865(11) 0.22582(14) 0.14881(12) 0.0220(4) Uani 1 1 d . . .
H4 H 0.450766 0.196272 0.135344 0.026 Uiso 1 1 calc R U .
B5 B 0.54026(11) 0.27445(15) 0.08138(12) 0.0234(5) Uani 1 1 d . . .
H5 H 0.518348 0.277281 0.025483 0.028 Uiso 1 1 calc R U .
B6 B 0.58565(10) 0.35199(14) 0.11989(12) 0.0209(4) Uani 1 1 d . . .
H6 H 0.594395 0.406205 0.090326 0.025 Uiso 1 1 calc R U .
B7 B 0.60299(11) 0.26855(13) 0.25099(12) 0.0207(4) Uani 1 1 d . . .
H7 H 0.625230 0.268518 0.306827 0.025 Uiso 1 1 calc R U .
B8 B 0.56010(11) 0.18761(14) 0.21274(12) 0.0227(4) Uani 1 1 d . . .
H8 H 0.554318 0.132290 0.241605 0.027 Uiso 1 1 calc R U .
B9 B 0.57367(12) 0.18927(15) 0.12009(13) 0.0255(5) Uani 1 1 d . . .
H9 H 0.574698 0.134730 0.089043 0.031 Uiso 1 1 calc R U .
B10 B 0.62673(11) 0.26620(15) 0.10162(13) 0.0253(5) Uani 1 1 d . . .
H10 H 0.662520 0.262479 0.059171 0.030 Uiso 1 1 calc R U .
B11 B 0.64458(11) 0.31548(15) 0.18301(12) 0.0230(5) Uani 1 1 d . . .
H11 H 0.692386 0.345698 0.195155 0.028 Uiso 1 1 calc R U .
B12 B 0.63830(12) 0.21474(15) 0.18316(13) 0.0262(5) Uani 1 1 d . . .
H12 H 0.682431 0.177587 0.194571 0.031 Uiso 1 1 calc R U .
C1' C 0.55441(9) 0.61568(11) 0.32018(10) 0.0185(4) Uani 1 1 d . . .
H1' H 0.527960 0.559612 0.321328 0.022 Uiso 1 1 calc R U .
C2' C 0.59470(9) 0.63956(12) 0.25121(10) 0.0184(4) Uani 1 1 d . . .
C3' C 0.67655(11) 0.52432(14) 0.19396(13) 0.0307(5) Uani 1 1 d . . .
H3'1 H 0.711793 0.561274 0.205254 0.046 Uiso 1 1 calc R U .
H3'2 H 0.686282 0.495449 0.151378 0.046 Uiso 1 1 calc R U .
H3'3 H 0.673290 0.488995 0.233905 0.046 Uiso 1 1 calc R U .
B4' B 0.59145(11) 0.73714(13) 0.23981(12) 0.0208(4) Uani 1 1 d . . .
H4' H 0.592502 0.766898 0.187338 0.025 Uiso 1 1 calc R U .
B5' B 0.66360(11) 0.69006(15) 0.27760(12) 0.0255(5) Uani 1 1 d . . .
H5' H 0.710187 0.688587 0.249313 0.031 Uiso 1 1 calc R U .
B6' B 0.63889(11) 0.61114(15) 0.32846(12) 0.0228(4) Uani 1 1 d . . .
H6' H 0.668280 0.557145 0.334269 0.027 Uiso 1 1 calc R U .
B7' B 0.52193(11) 0.69303(13) 0.36035(11) 0.0189(4) Uani 1 1 d . . .
H7' H 0.475829 0.692536 0.389513 0.023 Uiso 1 1 calc R U .
B8' B 0.54673(11) 0.77439(13) 0.31141(11) 0.0212(4) Uani 1 1 d . . .
H8' H 0.518617 0.829431 0.308372 0.025 Uiso 1 1 calc R U .
B9' B 0.63449(12) 0.77441(15) 0.31703(12) 0.0246(5) Uani 1 1 d . . .
H9' H 0.662353 0.829513 0.315414 0.029 Uiso 1 1 calc R U .
B10' B 0.66372(11) 0.69674(15) 0.37129(12) 0.0248(5) Uani 1 1 d . . .
H10' H 0.710484 0.700583 0.405580 0.030 Uiso 1 1 calc R U .
B11' B 0.59396(11) 0.64648(14) 0.39761(11) 0.0211(4) Uani 1 1 d . . .
H11' H 0.593913 0.615598 0.449602 0.025 Uiso 1 1 calc R U .
B12' B 0.59149(12) 0.74665(14) 0.39213(12) 0.0238(5) Uani 1 1 d . . .
H12' H 0.590654 0.782884 0.441008 0.029 Uiso 1 1 calc R U .

loop_
_atom_site_aniso_label
_atom_site_aniso_U_11
_atom_site_aniso_U_22
_atom_site_aniso_U_33
_atom_site_aniso_U_23
_atom_site_aniso_U_13
_atom_site_aniso_U_12
Co1 0.01587(16) 0.01568(17) 0.01230(16) 0.000 -0.00042(12) 0.000
Co2 0.01750(16) 0.01513(17) 0.01229(16) 0.000 0.00160(12) 0.000
S1 0.0210(2) 0.0311(3) 0.0212(2) 0.0093(2) -0.00007(17) 0.0048(2)
S1' 0.0236(2) 0.0330(3) 0.0238(2) -0.0096(2) 0.00119(18) 0.0065(2)
S2 0.0360(3) 0.0342(3) 0.0372(3) -0.0084(3) -0.0111(2) 0.0123(3)
S3 0.0382(3) 0.0286(3) 0.0376(3) -0.0126(2) -0.0047(2) -0.0066(2)
S4 0.0198(2) 0.0229(3) 0.0212(2) -0.00460(19) -0.00382(17) -0.00009(18)
S5 0.0194(2) 0.0280(3) 0.0239(2) -0.0031(2) -0.00332(17) -0.00484(19)
S6 0.0196(2) 0.0241(3) 0.0238(2) -0.0027(2) -0.00129(17) 0.00206(18)
S7 0.0169(2) 0.0282(3) 0.0244(2) 0.0041(2) -0.00112(17) -0.00186(19)
S8 0.0313(3) 0.0249(3) 0.0447(3) -0.0051(2) 0.0033(2) 0.0028(2)
S9 0.0243(3) 0.0410(4) 0.0419(3) 0.0144(3) 0.0021(2) 0.0108(2)
C4 0.0393(13) 0.0225(11) 0.0435(14) -0.0048(10) 0.0035(10) 0.0050(10)
C5 0.0492(15) 0.0235(12) 0.0514(16) 0.0003(11) 0.0006(12) -0.0038(11)
C6 0.0244(9) 0.0219(10) 0.0211(9) -0.0026(8) -0.0010(7) 0.0007(8)
C7 0.0251(10) 0.0226(10) 0.0227(9) -0.0035(8) 0.0007(7) -0.0038(8)
C8 0.0173(8) 0.0231(10) 0.0182(9) -0.0003(7) -0.0006(6) -0.0013(7)
C9 0.0157(8) 0.0262(10) 0.0188(9) 0.0017(8) 0.0001(6) -0.0019(7)
C10 0.0218(9) 0.0244(11) 0.0296(10) 0.0035(9) 0.0038(8) 0.0021(8)
C11 0.0212(9) 0.0246(10) 0.0263(10) 0.0057(8) 0.0034(7) 0.0016(8)
C12 0.0411(13) 0.0258(12) 0.0446(14) 0.0000(11) 0.0159(11) 0.0054(10)
C13 0.0298(11) 0.0245(12) 0.0560(16) 0.0078(11) 0.0147(10) 0.0064(9)
C1 0.0178(8) 0.0187(9) 0.0149(8) 0.0019(7) -0.0001(6) 0.0003(7)
C2 0.0170(8) 0.0213(10) 0.0163(8) -0.0005(7) -0.0006(6) -0.0004(7)
C3 0.0295(10) 0.0281(11) 0.0261(10) 0.0114(9) -0.0026(8) -0.0014(9)
B4 0.0285(11) 0.0212(11) 0.0166(10) -0.0031(8) 0.0025(8) -0.0018(9)
B5 0.0246(11) 0.0295(13) 0.0163(10) -0.0025(9) 0.0026(8) -0.0030(9)
B6 0.0211(10) 0.0240(11) 0.0178(10) 0.0009(9) 0.0032(7) -0.0023(8)
B7 0.0208(10) 0.0213(11) 0.0197(10) 0.0008(9) -0.0013(8) 0.0038(8)
B8 0.0291(11) 0.0184(11) 0.0208(10) -0.0013(9) 0.0025(8) 0.0033(9)
B9 0.0322(12) 0.0234(12) 0.0215(11) -0.0030(9) 0.0071(9) 0.0025(9)
B10 0.0244(11) 0.0300(13) 0.0220(11) -0.0034(10) 0.0063(8) 0.0028(9)
B11 0.0183(10) 0.0290(12) 0.0215(10) 0.0004(9) 0.0009(8) 0.0026(9)
B12 0.0255(11) 0.0277(13) 0.0254(11) -0.0020(10) 0.0032(9) 0.0074(9)
C1' 0.0198(9) 0.0180(9) 0.0176(8) -0.0005(7) 0.0016(6) 0.0016(7)
C2' 0.0180(8) 0.0220(10) 0.0154(8) -0.0018(7) 0.0028(6) -0.0006(7)
C3' 0.0252(10) 0.0315(12) 0.0362(12) -0.0065(10) 0.0073(9) 0.0061(9)
B4' 0.0231(10) 0.0191(11) 0.0201(10) -0.0004(8) 0.0020(8) -0.0035(8)
B5' 0.0211(10) 0.0332(13) 0.0220(11) 0.0002(10) -0.0003(8) -0.0052(9)
B6' 0.0206(10) 0.0279(12) 0.0194(10) -0.0012(9) -0.0016(8) 0.0006(9)
B7' 0.0235(10) 0.0190(10) 0.0141(9) -0.0013(8) 0.0024(7) 0.0008(8)
B8' 0.0303(11) 0.0171(10) 0.0164(10) -0.0013(8) 0.0022(8) -0.0019(9)
B9' 0.0279(11) 0.0250(12) 0.0209(10) -0.0003(9) 0.0012(8) -0.0083(9)
B10' 0.0234(11) 0.0328(13) 0.0179(10) 0.0007(9) -0.0017(8) -0.0056(9)
B11' 0.0237(10) 0.0241(11) 0.0154(9) 0.0013(8) 0.0005(7) 0.0000(9)
B12' 0.0309(12) 0.0233(12) 0.0170(10) -0.0024(9) -0.0007(8) -0.0057(9)

loop_
_atom_type_symbol
_atom_type_description
_atom_type_scat_dispersion_real
_atom_type_scat_dispersion_imag
_atom_type_scat_source
C C 0.0033 0.0016 'International Tables Vol C Tables 4.2.6.8 and 6.1.1.4'
H H 0.0000 0.0000 'International Tables Vol C Tables 4.2.6.8 and 6.1.1.4'
B B 0.0013 0.0007 'International Tables Vol C Tables 4.2.6.8 and 6.1.1.4'
S S 0.1246 0.1234 'International Tables Vol C Tables 4.2.6.8 and 6.1.1.4'
Co Co 0.3494 0.9721 'International Tables Vol C Tables 4.2.6.8 and 6.1.1.4'

loop_
_geom_angle_atom_site_label_1
_geom_angle_atom_site_label_2
_geom_angle_atom_site_label_3
_geom_angle
_geom_angle_site_symmetry_1
_geom_angle_site_symmetry_3
C2 Co1 C2 107.15(11) 2_655 .
C2 Co1 C1 45.91(7) 2_655 2_655
C2 Co1 C1 102.62(7) . 2_655
C2 Co1 C1 102.62(7) 2_655 .
C2 Co1 C1 45.91(7) . .
C1 Co1 C1 132.60(11) 2_655 .
C2 Co1 B4 128.74(8) 2_655 .
C2 Co1 B4 82.50(8) . .
C1 Co1 B4 173.35(8) 2_655 .
C1 Co1 B4 48.85(8) . .
C2 Co1 B4 82.50(8) 2_655 2_655
C2 Co1 B4 128.74(8) . 2_655
C1 Co1 B4 48.85(8) 2_655 2_655
C1 Co1 B4 173.35(8) . 2_655
B4 Co1 B4 130.71(13) . 2_655
C2 Co1 B7 48.11(8) 2_655 2_655
C2 Co1 B7 137.73(8) . 2_655
C1 Co1 B7 82.68(8) 2_655 2_655
C1 Co1 B7 100.15(8) . 2_655
B4 Co1 B7 90.67(9) . 2_655
B4 Co1 B7 86.41(9) 2_655 2_655
C2 Co1 B7 137.73(8) 2_655 .
C2 Co1 B7 48.11(8) . .
C1 Co1 B7 100.15(8) 2_655 .
C1 Co1 B7 82.69(8) . .
B4 Co1 B7 86.41(9) . .
B4 Co1 B7 90.67(9) 2_655 .
B7 Co1 B7 173.02(13) 2_655 .
C2 Co1 B8 83.17(8) 2_655 2_655
C2 Co1 B8 169.68(9) . 2_655
C1 Co1 B8 84.16(8) 2_655 2_655
C1 Co1 B8 133.42(8) . 2_655
B4 Co1 B8 91.38(9) . 2_655
B4 Co1 B8 50.85(9) 2_655 2_655
B7 Co1 B8 50.19(9) 2_655 2_655
B7 Co1 B8 123.48(9) . 2_655
C2 Co1 B8 169.67(9) 2_655 .
C2 Co1 B8 83.17(8) . .
C1 Co1 B8 133.42(8) 2_655 .
C1 Co1 B8 84.16(8) . .
B4 Co1 B8 50.85(9) . .
B4 Co1 B8 91.38(9) 2_655 .
B7 Co1 B8 123.48(9) 2_655 .
B7 Co1 B8 50.19(9) . .
B8 Co1 B8 86.52(13) 2_655 .
C1' Co2 C1' 107.19(11) . 2_655
C1' Co2 B4' 129.69(8) . 2_655
C1' Co2 B4' 82.39(8) 2_655 2_655
C1' Co2 B4' 82.39(8) . .
C1' Co2 B4' 129.69(8) 2_655 .
B4' Co2 B4' 129.52(13) 2_655 .
C1' Co2 C2' 46.19(7) . .
C1' Co2 C2' 103.31(7) 2_655 .
B4' Co2 C2' 173.62(8) 2_655 .
B4' Co2 C2' 48.56(8) . .
C1' Co2 C2' 103.31(7) . 2_655
C1' Co2 C2' 46.19(7) 2_655 2_655
B4' Co2 C2' 48.56(8) 2_655 2_655
B4' Co2 C2' 173.62(8) . 2_655
C2' Co2 C2' 134.18(11) . 2_655
C1' Co2 B7' 48.10(8) . .
C1' Co2 B7' 137.29(8) 2_655 .
B4' Co2 B7' 91.11(9) 2_655 .
B4' Co2 B7' 86.13(9) . .
C2' Co2 B7' 82.76(8) . .
C2' Co2 B7' 99.79(8) 2_655 .
C1' Co2 B7' 137.29(8) . 2_655
C1' Co2 B7' 48.10(8) 2_655 2_655
B4' Co2 B7' 86.13(9) 2_655 2_655
B4' Co2 B7' 91.11(9) . 2_655
C2' Co2 B7' 99.79(8) . 2_655
C2' Co2 B7' 82.76(8) 2_655 2_655
B7' Co2 B7' 173.53(13) . 2_655
C1' Co2 B8' 83.10(8) . .
C1' Co2 B8' 169.70(8) 2_655 .
B4' Co2 B8' 90.75(9) 2_655 .
B4' Co2 B8' 50.68(9) . .
C2' Co2 B8' 83.97(8) . .
C2' Co2 B8' 132.18(8) 2_655 .
B7' Co2 B8' 50.06(9) . .
B7' Co2 B8' 124.04(9) 2_655 .
C1' Co2 B8' 169.70(8) . 2_655
C1' Co2 B8' 83.10(8) 2_655 2_655
B4' Co2 B8' 50.68(9) 2_655 2_655
B4' Co2 B8' 90.75(9) . 2_655
C2' Co2 B8' 132.18(8) . 2_655
C2' Co2 B8' 83.98(8) 2_655 2_655
B7' Co2 B8' 124.04(9) . 2_655
B7' Co2 B8' 50.06(9) 2_655 2_655
B8' Co2 B8' 86.61(13) . 2_655
C3 S1 C1 105.64(10) . .
C2' S1' C3' 105.79(10) . .
C6 S2 C4 100.33(11) . .
C7 S3 C5 101.24(11) . .
C8 S4 C6 95.14(10) . .
C8 S5 C7 95.58(10) . .
C9 S6 C10 95.25(10) . .
C9 S7 C11 95.25(10) . .
C10 S8 C12 94.29(11) . .
C11 S9 C13 103.04(11) . .
C5 C4 S2 114.22(18) . .
C4 C5 S3 113.49(18) . .
C7 C6 S4 116.76(16) . .
C7 C6 S2 128.26(17) . .
S4 C6 S2 114.97(11) . .
C6 C7 S5 116.43(16) . .
C6 C7 S3 129.15(17) . .
S5 C7 S3 114.39(11) . .
C9 C8 S5 121.28(14) . .
C9 C8 S4 122.61(15) . .
S5 C8 S4 116.01(12) . .
C8 C9 S6 122.46(14) . .
C8 C9 S7 121.39(15) . .
S6 C9 S7 116.11(12) . .
C11 C10 S8 122.76(17) . .
C11 C10 S6 116.53(17) . .
S8 C10 S6 120.26(12) . .
C10 C11 S7 116.74(16) . .
C10 C11 S9 124.96(18) . .
S7 C11 S9 118.28(12) . .
C13 C12 S8 113.54(18) . .
C12 C13 S9 116.39(16) . .
C2 C1 B5 110.41(14) . .
C2 C1 B6 61.11(12) . .
B5 C1 B6 62.14(13) . .
C2 C1 B4 109.93(15) . .
B5 C1 B4 62.83(13) . .
B6 C1 B4 113.64(15) . .
C2 C1 S1 120.45(13) . .
B5 C1 S1 118.26(13) . .
B6 C1 S1 115.59(13) . .
B4 C1 S1 121.45(13) . .
C2 C1 Co1 66.52(9) . .
B5 C1 Co1 122.77(13) . .
B6 C1 Co1 123.19(12) . .
B4 C1 Co1 65.59(10) . .
S1 C1 Co1 108.60(9) . .
C1 C2 B7 112.57(15) . .
C1 C2 B11 111.98(15) . .
B7 C2 B11 62.84(13) . .
C1 C2 B6 62.46(12) . .
B7 C2 B6 114.34(15) . .
B11 C2 B6 61.70(12) . .
C1 C2 Co1 67.57(9) . .
B7 C2 Co1 66.61(10) . .
B11 C2 Co1 123.97(14) . .
B6 C2 Co1 125.36(13) . .
C1 B4 B9 103.68(16) . .
C1 B4 B5 57.50(12) . .
B9 B4 B5 59.75(13) . .
C1 B4 B8 105.67(15) . .
B9 B4 B8 59.79(13) . .
B5 B4 B8 108.01(16) . .
C1 B4 Co1 65.56(10) . .
B9 B4 Co1 117.82(14) . .
B5 B4 Co1 118.01(14) . .
B8 B4 Co1 65.15(10) . .
C1 B5 B6 60.02(12) . .
C1 B5 B9 105.34(16) . .
B6 B5 B9 107.24(16) . .
C1 B5 B10 106.02(15) . .
B6 B5 B10 59.40(13) . .
B9 B5 B10 59.77(14) . .
C1 B5 B4 59.67(12) . .
B6 B5 B4 109.36(15) . .
B9 B5 B4 59.74(13) . .
B10 B5 B4 108.46(17) . .
C2 B6 C1 56.43(11) . .
C2 B6 B11 59.14(12) . .
C1 B6 B11 105.07(15) . .
C2 B6 B10 105.32(16) . .
C1 B6 B10 105.38(16) . .
B11 B6 B10 60.68(13) . .
C2 B6 B5 103.25(15) . .
C1 B6 B5 57.84(12) . .
B11 B6 B5 108.49(17) . .
B10 B6 B5 60.74(14) . .
C2 B7 B12 104.26(15) . .
C2 B7 B11 58.76(12) . .
B12 B7 B11 59.47(14) . .
C2 B7 B8 105.72(15) . .
B12 B7 B8 60.12(13) . .
B11 B7 B8 108.45(16) . .
C2 B7 Co1 65.28(9) . .
B12 B7 Co1 118.45(14) . .
B11 B7 Co1 119.13(13) . .
B8 B7 Co1 65.34(10) . .
B12 B8 B9 59.55(13) . .
B12 B8 B7 59.57(13) . .
B9 B8 B7 106.20(16) . .
B12 B8 B4 106.73(16) . .
B9 B8 B4 59.11(13) . .
B7 B8 B4 106.05(16) . .
B12 B8 Co1 117.22(15) . .
B9 B8 Co1 116.22(14) . .
B7 B8 Co1 64.48(10) . .
B4 B8 Co1 64.00(10) . .
B4 B9 B10 109.62(17) . .
B4 B9 B5 60.51(13) . .
B10 B9 B5 60.44(14) . .
B4 B9 B12 108.84(16) . .
B10 B9 B12 60.36(14) . .
B5 B9 B12 108.32(17) . .
B4 B9 B8 61.09(13) . .
B10 B9 B8 109.81(17) . .
B5 B9 B8 109.66(16) . .
B12 B9 B8 60.23(13) . .
B6 B10 B9 107.62(16) . .
B6 B10 B11 59.50(13) . .
B9 B10 B11 106.94(17) . .
B6 B10 B12 107.37(16) . .
B9 B10 B12 59.83(14) . .
B11 B10 B12 59.42(14) . .
B6 B10 B5 59.86(13) . .
B9 B10 B5 59.79(14) . .
B11 B10 B5 106.87(16) . .
B12 B10 B5 107.40(16) . .
C2 B11 B6 59.16(12) . .
C2 B11 B12 104.50(16) . .
B6 B11 B12 108.47(17) . .
C2 B11 B10 104.69(15) . .
B6 B11 B10 59.82(13) . .
B12 B11 B10 60.48(14) . .
C2 B11 B7 58.40(12) . .
B6 B11 B7 108.56(15) . .
B12 B11 B7 60.13(13) . .
B10 B11 B7 108.53(17) . .
B11 B12 B9 107.46(17) . .
B11 B12 B7 60.41(13) . .
B9 B12 B7 107.31(16) . .
B11 B12 B10 60.10(14) . .
B9 B12 B10 59.81(14) . .
B7 B12 B10 108.46(17) . .
B11 B12 B8 109.36(16) . .
B9 B12 B8 60.23(13) . .
B7 B12 B8 60.31(13) . .
B10 B12 B8 109.36(16) . .
C2' C1' B7' 112.37(15) . .
C2' C1' B11' 111.43(15) . .
B7' C1' B11' 62.99(12) . .
C2' C1' B6' 62.18(12) . .
B7' C1' B6' 114.30(15) . .
B11' C1' B6' 61.48(12) . .
C2' C1' Co2 67.49(9) . .
B7' C1' Co2 66.77(10) . .
B11' C1' Co2 124.12(13) . .
B6' C1' Co2 125.15(13) . .
C1' C2' B5' 110.25(14) . .
C1' C2' B4' 109.56(14) . .
B5' C2' B4' 63.12(13) . .
C1' C2' B6' 61.31(12) . .
B5' C2' B6' 61.95(13) . .
B4' C2' B6' 113.73(15) . .
C1' C2' S1' 120.37(14) . .
B5' C2' S1' 117.69(13) . .
B4' C2' S1' 122.40(13) . .
B6' C2' S1' 114.27(14) . .
C1' C2' Co2 66.32(9) . .
B5' C2' Co2 122.89(14) . .
B4' C2' Co2 65.45(10) . .
B6' C2' Co2 123.30(12) . .
S1' C2' Co2 109.68(9) . .
C2' B4' B9' 104.38(16) . .
C2' B4' B5' 58.08(13) . .
B9' B4' B5' 59.50(14) . .
C2' B4' B8' 106.40(15) . .
B9' B4' B8' 59.96(13) . .
B5' B4' B8' 108.08(16) . .
C2' B4' Co2 65.99(10) . .
B9' B4' Co2 118.60(14) . .
B5' B4' Co2 118.91(14) . .
B8' B4' Co2 65.54(10) . .
C2' B5' B9' 105.14(16) . .
C2' B5' B10' 105.88(16) . .
B9' B5' B10' 60.33(14) . .
C2' B5' B6' 59.85(12) . .
B9' B5' B6' 107.82(16) . .
B10' B5' B6' 59.55(13) . .
C2' B5' B4' 58.80(12) . .
B9' B5' B4' 59.75(14) . .
B10' B5' B4' 108.36(17) . .
B6' B5' B4' 108.52(16) . .
C1' B6' C2' 56.50(11) . .
C1' B6' B11' 58.91(12) . .
C2' B6' B11' 104.81(15) . .
C1' B6' B10' 105.03(16) . .
C2' B6' B10' 105.12(17) . .
B11' B6' B10' 60.51(13) . .
C1' B6' B5' 103.46(16) . .
C2' B6' B5' 58.21(12) . .
B11' B6' B5' 107.99(17) . .
B10' B6' B5' 60.20(14) . .
C1' B7' B12' 104.13(15) . .
C1' B7' B11' 58.64(12) . .
B12' B7' B11' 59.12(13) . .
C1' B7' B8' 105.70(15) . .
B12' B7' B8' 60.44(13) . .
B11' B7' B8' 108.26(16) . .
C1' B7' Co2 65.13(9) . .
B12' B7' Co2 118.63(13) . .
B11' B7' Co2 118.78(13) . .
B8' B7' Co2 65.35(10) . .
B7' B8' B9' 106.59(16) . .
B7' B8' B12' 59.40(12) . .
B9' B8' B12' 59.70(13) . .
B7' B8' B4' 105.90(16) . .
B9' B8' B4' 59.36(13) . .
B12' B8' B4' 106.55(16) . .
B7' B8' Co2 64.59(10) . .
B9' B8' Co2 116.54(14) . .
B12' B8' Co2 117.07(14) . .
B4' B8' Co2 63.78(10) . .
B5' B9' B4' 60.75(13) . .
B5' B9' B10' 59.84(14) . .
B4' B9' B10' 108.76(17) . .
B5' B9' B12' 107.63(17) . .
B4' B9' B12' 108.04(16) . .
B10' B9' B12' 59.91(14) . .
B5' B9' B8' 109.67(16) . .
B4' B9' B8' 60.69(13) . .
B10' B9' B8' 109.35(16) . .
B12' B9' B8' 60.28(13) . .
B6' B10' B11' 59.59(13) . .
B6' B10' B5' 60.25(14) . .
B11' B10' B5' 107.31(16) . .
B6' B10' B12' 107.49(16) . .
B11' B10' B12' 59.26(13) . .
B5' B10' B12' 107.75(16) . .
B6' B10' B9' 107.98(16) . .
B11' B10' B9' 107.10(16) . .
B5' B10' B9' 59.83(14) . .
B12' B10' B9' 60.07(14) . .
C1' B11' B6' 59.61(12) . .
C1' B11' B12' 104.70(15) . .
B6' B11' B12' 108.79(16) . .
C1' B11' B10' 105.09(15) . .
B6' B11' B10' 59.89(13) . .
B12' B11' B10' 60.58(14) . .
C1' B11' B7' 58.36(12) . .
B6' B11' B7' 108.91(15) . .
B12' B11' B7' 60.12(13) . .
B10' B11' B7' 108.65(16) . .
B11' B12' B7' 60.76(13) . .
B11' B12' B10' 60.15(14) . .
B7' B12' B10' 108.82(17) . .
B11' B12' B9' 107.76(17) . .
B7' B12' B9' 107.43(15) . .
B10' B12' B9' 60.02(14) . .
B11' B12' B8' 109.35(16) . .
B7' B12' B8' 60.16(12) . .
B10' B12' B8' 109.22(16) . .
B9' B12' B8' 60.02(13) . .

loop_
_geom_bond_atom_site_label_1
_geom_bond_atom_site_label_2
_geom_bond_distance
_geom_bond_site_symmetry_2
Co1 C2 2.0825(19) 2_655
Co1 C2 2.0825(19) .
Co1 C1 2.0986(18) 2_655
Co1 C1 2.0987(18) .
Co1 B4 2.099(2) .
Co1 B4 2.099(2) 2_655
Co1 B7 2.104(2) 2_655
Co1 B7 2.104(2) .
Co1 B8 2.119(2) 2_655
Co1 B8 2.119(2) .
Co2 C1' 2.0782(19) .
Co2 C1' 2.0782(19) 2_655
Co2 B4' 2.087(2) 2_655
Co2 B4' 2.087(2) .
Co2 C2' 2.0964(18) .
Co2 C2' 2.0964(18) 2_655
Co2 B7' 2.105(2) .
Co2 B7' 2.105(2) 2_655
Co2 B8' 2.118(2) .
Co2 B8' 2.118(2) 2_655
S1 C3 1.796(2) .
S1 C1 1.7967(19) .
S1' C2' 1.7976(19) .
S1' C3' 1.803(2) .
S2 C6 1.741(2) .
S2 C4 1.799(2) .
S3 C7 1.741(2) .
S3 C5 1.810(3) .
S4 C8 1.7211(19) .
S4 C6 1.740(2) .
S5 C8 1.717(2) .
S5 C7 1.735(2) .
S6 C9 1.719(2) .
S6 C10 1.736(2) .
S7 C9 1.7204(19) .
S7 C11 1.732(2) .
S8 C10 1.735(2) .
S8 C12 1.826(2) .
S9 C11 1.738(2) .
S9 C13 1.840(3) .
C4 C5 1.512(4) .
C6 C7 1.360(3) .
C8 C9 1.397(3) .
C10 C11 1.362(3) .
C12 C13 1.501(4) .
C1 C2 1.631(3) .
C1 B5 1.696(3) .
C1 B6 1.735(3) .
C1 B4 1.736(3) .
C2 B7 1.707(3) .
C2 B11 1.713(3) .
C2 B6 1.714(3) .
B4 B9 1.775(3) .
B4 B5 1.789(3) .
B4 B8 1.811(3) .
B5 B6 1.771(3) .
B5 B9 1.775(4) .
B5 B10 1.787(3) .
B6 B11 1.757(3) .
B6 B10 1.763(3) .
B7 B12 1.778(3) .
B7 B11 1.783(3) .
B7 B8 1.791(3) .
B8 B12 1.788(3) .
B8 B9 1.788(3) .
B9 B10 1.775(4) .
B9 B12 1.776(4) .
B10 B11 1.778(3) .
B10 B12 1.785(4) .
B11 B12 1.766(4) .
C1' C2' 1.637(3) .
C1' B7' 1.705(3) .
C1' B11' 1.710(3) .
C1' B6' 1.723(3) .
C2' B5' 1.707(3) .
C2' B4' 1.720(3) .
C2' B6' 1.737(3) .
B4' B9' 1.776(3) .
B4' B5' 1.794(3) .
B4' B8' 1.800(3) .
B5' B9' 1.771(4) .
B5' B10' 1.772(3) .
B5' B6' 1.772(3) .
B6' B11' 1.755(3) .
B6' B10' 1.760(3) .
B7' B12' 1.773(3) .
B7' B11' 1.784(3) .
B7' B8' 1.787(3) .
B8' B9' 1.787(3) .
B8' B12' 1.792(3) .
B9' B10' 1.780(4) .
B9' B12' 1.781(3) .
B10' B11' 1.771(3) .
B10' B12' 1.778(4) .
B11' B12' 1.755(3) .
